data_8102384
loop_
_publ_author_name
'Qiu-Ya Wang'

_publ_contact_author
;
  Prof. Q.Y. wang 
  Department of Chemistry and Chemical Engineering 
  Weinan Teachers University
  weinan 714000
  People's Republic of China
;
_publ_section_title
;
 Crystal structure of hexaaquazinc(II)
 bis(monoethoxy-formononetin-3'-sulfonate) tetrahydrate,
 [Zn(H2O)6](C18H15O4SO3)2 &#x00B7; 4H2O
;
_journal_issue 1
_journal_name_full 'Zeitschrift f\"ur Kristallographie - New Crystal Structures'
_journal_page_first 71
_journal_volume 224
_journal_year 2009
_chemical_formula_moiety '2(C18 H15 O7 S), H12 O6 Zn, 4(H2 O)'
_chemical_formula_sum 'C36 H50 O24 S2 Zn'
_chemical_formula_weight 996.29
_space_group_IT_number 2
_symmetry_cell_setting triclinic
_symmetry_space_group_name_Hall '-P 1'
_symmetry_space_group_name_H-M 'P -1'
_atom_sites_solution_hydrogens geom
_atom_sites_solution_primary direct
_atom_sites_solution_secondary difmap
_audit_creation_method SHELXL-97
_cell_angle_alpha 80.788(4)
_cell_angle_beta 82.971(3)
_cell_angle_gamma 81.219(3)
_cell_formula_units_Z 1
_cell_length_a 7.2404(15)
_cell_length_b 8.5926(19)
_cell_length_c 17.276(4)
_cell_measurement_reflns_used 289
_cell_measurement_temperature 296(2)
_cell_measurement_theta_max 25.10
_cell_measurement_theta_min 2.43
_cell_volume 1043.2(4)
_computing_cell_refinement 'Bruker SMART'
_computing_data_collection 'Bruker SMART'
_computing_data_reduction 'Bruker SAINT'
_computing_molecular_graphics 'Bruker SHELXTL'
_computing_publication_material 'Bruker SHELXTL'
_computing_structure_refinement 'SHELXL-97 (Sheldrick, 1997)'
_computing_structure_solution 'SHELXS-97 (Sheldrick, 1990)'
_diffrn_ambient_temperature 296(2)
_diffrn_measured_fraction_theta_full 0.976
_diffrn_measured_fraction_theta_max 0.982
_diffrn_measurement_device_type 'CCD area detector'
_diffrn_measurement_method 'phi and omega scans'
_diffrn_radiation_monochromator graphite
_diffrn_radiation_source 'fine-focus sealed tube'
_diffrn_radiation_type MoK\a
_diffrn_radiation_wavelength 0.71073
_diffrn_reflns_av_R_equivalents 0.0151
_diffrn_reflns_av_sigmaI/netI 0.0324
_diffrn_reflns_limit_h_max 8
_diffrn_reflns_limit_h_min -8
_diffrn_reflns_limit_k_max 10
_diffrn_reflns_limit_k_min -9
_diffrn_reflns_limit_l_max 20
_diffrn_reflns_limit_l_min -19
_diffrn_reflns_number 5211
_diffrn_reflns_theta_full 25.10
_diffrn_reflns_theta_max 25.10
_diffrn_reflns_theta_min 1.20
_diffrn_standards_decay_% 0
_diffrn_standards_interval_count 100
_diffrn_standards_number 0
_exptl_absorpt_coefficient_mu 0.780
_exptl_absorpt_correction_T_max 0.8736
_exptl_absorpt_correction_T_min 0.7687
_exptl_absorpt_correction_type multi-scan
_exptl_absorpt_process_details '(sadabs; Bruker, 1999)'
_exptl_crystal_colour colorless
_exptl_crystal_density_diffrn 1.586
_exptl_crystal_density_method 'not measured'
_exptl_crystal_description block
_exptl_crystal_F_000 520
_exptl_crystal_size_max 0.36
_exptl_crystal_size_mid 0.28
_exptl_crystal_size_min 0.18
_refine_diff_density_max 0.843
_refine_diff_density_min -0.976
_refine_diff_density_rms 0.139
_refine_ls_extinction_method none
_refine_ls_goodness_of_fit_ref 0.982
_refine_ls_hydrogen_treatment constr
_refine_ls_matrix_type full
_refine_ls_number_parameters 289
_refine_ls_number_reflns 3642
_refine_ls_number_restraints 11
_refine_ls_restrained_S_all 0.996
_refine_ls_R_factor_all 0.0807
_refine_ls_R_factor_gt 0.0676
_refine_ls_shift/su_max 0.000
_refine_ls_shift/su_mean 0.000
_refine_ls_structure_factor_coef Fsqd
_refine_ls_weighting_details 'calc w=1/[\s^2^(Fo^2^)+(0.2000P)^2^+1.0000P] where P=(Fo^2^+2Fc^2^)/3'
_refine_ls_weighting_scheme calc
_refine_ls_wR_factor_gt 0.2274
_refine_ls_wR_factor_ref 0.2480
_reflns_number_gt 2858
_reflns_number_total 3642
_reflns_threshold_expression >2sigma(I)
_cod_data_source_file 1267-2476.cff
_cod_data_source_block
;
;
_cod_depositor_comments
;
The following automatic conversions were performed:
'_symmetry_cell_setting' value 'Triclinic' changed to 'triclinic'
according to '/home/saulius/struct/CIF-dictionaries/cif_core.dic'
dictionary named 'cif_core.dic' version 2.4.1 from 2010-06-29.

Automatic conversion script
Id: cif_fix_enum 1555 2011-01-17 13:19:09Z saulius 
;
_cod_database_code 8102384

loop_
_symmetry_equiv_pos_as_xyz
'x, y, z'
'-x, -y, -z'

loop_
_atom_site_label
_atom_site_type_symbol
_atom_site_fract_x
_atom_site_fract_y
_atom_site_fract_z
_atom_site_U_iso_or_equiv
_atom_site_adp_type
_atom_site_occupancy
_atom_site_symmetry_multiplicity
_atom_site_calc_flag
_atom_site_refinement_flags
_atom_site_disorder_assembly
_atom_site_disorder_group
Zn Zn 0.5000 0.5000 0.5000 0.0513(4) Uani 1 2 d S . .
O2 O 0.4420(5) 0.6752(4) 0.57464(19) 0.0446(9) Uani 1 1 d D . .
H2D H 0.3416 0.7132 0.5999 0.044(15) Uiso 1 1 d RD . .
H2E H 0.5326 0.7130 0.5886 0.09(2) Uiso 1 1 d RD . .
O3 O 0.7187(6) 0.3828(5) 0.5615(3) 0.0675(13) Uani 1 1 d D . .
H3D H 0.7666 0.4192 0.5963 0.15(4) Uiso 1 1 d RD . .
H3E H 0.7800 0.2920 0.5559 0.10(3) Uiso 1 1 d RD . .
O1 O 0.6850(6) 0.6453(5) 0.4296(2) 0.0579(10) Uani 1 1 d D . .
H1D H 0.7902 0.6108 0.4065 0.13(4) Uiso 1 1 d RD . .
H1E H 0.6714 0.7463 0.4201 0.07(2) Uiso 1 1 d RD . .
S1 S 0.93105(15) 0.65789(13) 0.66138(6) 0.0318(4) Uani 1 1 d . . .
O4 O 0.9826(5) 0.4990(4) 0.6388(2) 0.0452(9) Uani 1 1 d . . .
O5 O 0.7794(5) 0.7495(4) 0.61911(19) 0.0434(8) Uani 1 1 d . . .
O6 O 1.0927(5) 0.7422(4) 0.65624(19) 0.0434(9) Uani 1 1 d . . .
O7 O 0.6032(5) 0.5062(4) 0.73030(18) 0.0384(8) Uani 1 1 d . . .
O8 O 0.7376(5) 0.7026(6) 1.0646(2) 0.0614(12) Uani 1 1 d . . .
O9 O 1.2477(5) 0.8325(5) 0.97668(19) 0.0494(10) Uani 1 1 d . . .
O10 O 1.3427(5) 0.9541(4) 1.2278(2) 0.0470(9) Uani 1 1 d . . .
C1 C 0.4348(7) 0.4337(6) 0.7536(3) 0.0410(11) Uani 1 1 d . . .
H1A H 0.4583 0.3451 0.7943 0.061 Uiso 1 1 calc R . .
H1B H 0.3971 0.3972 0.7090 0.061 Uiso 1 1 calc R . .
H1C H 0.3367 0.5104 0.7731 0.061 Uiso 1 1 calc R . .
C2 C 0.6836(6) 0.5537(5) 0.7874(2) 0.0288(9) Uani 1 1 d . . .
C3 C 0.8445(6) 0.6320(5) 0.7625(2) 0.0278(9) Uani 1 1 d . . .
C4 C 0.9321(6) 0.6863(5) 0.8171(2) 0.0296(9) Uani 1 1 d . . .
H4 H 1.0362 0.7385 0.7996 0.036 Uiso 1 1 calc R . .
C5 C 0.8720(6) 0.6666(5) 0.8975(2) 0.0284(9) Uani 1 1 d . . .
C6 C 0.7139(7) 0.5872(5) 0.9213(3) 0.0348(10) Uani 1 1 d . . .
H6 H 0.6703 0.5706 0.9745 0.042 Uiso 1 1 calc R . .
C7 C 0.6211(7) 0.5328(5) 0.8669(3) 0.0344(10) Uani 1 1 d . . .
H7 H 0.5159 0.4818 0.8841 0.041 Uiso 1 1 calc R . .
C8 C 0.9719(6) 0.7247(5) 0.9551(2) 0.0306(9) Uani 1 1 d . . .
C9 C 1.1432(7) 0.7703(7) 0.9327(3) 0.0465(13) Uani 1 1 d . . .
H9 H 1.1947 0.7576 0.8817 0.056 Uiso 1 1 calc R . .
C10 C 1.1840(7) 0.8409(5) 1.0541(2) 0.0323(10) Uani 1 1 d . . .
C11 C 1.2983(7) 0.9011(6) 1.0978(3) 0.0382(11) Uani 1 1 d . . .
H11 H 1.4087 0.9386 1.0744 0.046 Uiso 1 1 calc R . .
C12 C 1.2431(7) 0.9034(5) 1.1769(3) 0.0366(11) Uani 1 1 d . . .
C13 C 1.0778(7) 0.8468(6) 1.2115(3) 0.0436(12) Uani 1 1 d . . .
H13 H 1.0435 0.8462 1.2652 0.052 Uiso 1 1 calc R . .
C14 C 0.9666(7) 0.7924(6) 1.1669(3) 0.0425(12) Uani 1 1 d . . .
H14 H 0.8557 0.7560 1.1905 0.051 Uiso 1 1 calc R . .
C15 C 1.0158(6) 0.7900(5) 1.0849(2) 0.0311(10) Uani 1 1 d . . .
C16 C 0.8936(6) 0.7360(6) 1.0369(3) 0.0350(10) Uani 1 1 d . . .
C17 C 1.5042(8) 1.0191(6) 1.1986(3) 0.0453(12) Uani 1 1 d . . .
H17A H 1.4747 1.1189 1.1645 0.054 Uiso 1 1 calc R . .
H17B H 1.5893 0.9468 1.1687 0.054 Uiso 1 1 calc R . .
C18 C 1.5936(8) 1.0467(8) 1.2709(4) 0.0567(15) Uani 1 1 d . . .
H18A H 1.5111 1.1236 1.2980 0.085 Uiso 1 1 calc R . .
H18B H 1.7116 1.0855 1.2539 0.085 Uiso 1 1 calc R . .
H18C H 1.6138 0.9483 1.3058 0.085 Uiso 1 1 calc R . .
O11 O 0.8678(14) 1.0776(11) 0.5832(6) 0.168(4) Uiso 1 1 d D . .
H4D H 0.8396 1.0150 0.6248 0.202 Uiso 1 1 d RD . .
H4E H 0.8241 1.0491 0.5450 0.202 Uiso 1 1 d RD . .
O12 O 0.7390(18) 0.9385(9) 0.4634(5) 0.196(5) Uani 1 1 d D . .
H5D H 0.8116 0.9851 0.4272 0.235 Uiso 1 1 d RD . .
H5E H 0.8015 0.9095 0.5036 0.235 Uiso 1 1 d RD . .

loop_
_atom_site_aniso_label
_atom_site_aniso_U_11
_atom_site_aniso_U_22
_atom_site_aniso_U_33
_atom_site_aniso_U_23
_atom_site_aniso_U_13
_atom_site_aniso_U_12
Zn 0.0393(6) 0.0754(7) 0.0466(6) -0.0288(5) -0.0026(4) -0.0108(4)
O2 0.0332(19) 0.068(2) 0.0400(18) -0.0314(17) -0.0011(15) -0.0083(16)
O3 0.061(3) 0.070(3) 0.084(3) -0.040(2) -0.040(2) 0.009(2)
O1 0.049(2) 0.065(3) 0.064(3) -0.026(2) 0.010(2) -0.0157(19)
S1 0.0263(6) 0.0463(7) 0.0266(6) -0.0132(5) -0.0005(4) -0.0096(5)
O4 0.043(2) 0.054(2) 0.0438(18) -0.0268(16) 0.0038(15) -0.0096(16)
O5 0.0379(19) 0.059(2) 0.0347(17) -0.0040(15) -0.0065(14) -0.0118(16)
O6 0.0359(19) 0.064(2) 0.0367(17) -0.0189(16) 0.0033(14) -0.0217(17)
O7 0.0361(18) 0.056(2) 0.0311(16) -0.0145(14) -0.0056(14) -0.0217(16)
O8 0.040(2) 0.113(3) 0.044(2) -0.036(2) 0.0080(17) -0.033(2)
O9 0.042(2) 0.083(3) 0.0324(17) -0.0147(17) -0.0031(15) -0.0302(19)
O10 0.050(2) 0.056(2) 0.0447(19) -0.0185(16) -0.0167(17) -0.0150(17)
C1 0.039(3) 0.047(3) 0.043(3) -0.005(2) -0.009(2) -0.020(2)
C2 0.029(2) 0.031(2) 0.029(2) -0.0090(17) -0.0073(17) -0.0043(17)
C3 0.025(2) 0.032(2) 0.028(2) -0.0106(16) -0.0012(16) -0.0027(17)
C4 0.025(2) 0.037(2) 0.029(2) -0.0078(17) -0.0037(17) -0.0070(18)
C5 0.026(2) 0.029(2) 0.032(2) -0.0085(17) -0.0066(17) -0.0010(17)
C6 0.039(3) 0.042(2) 0.027(2) -0.0056(18) -0.0071(19) -0.012(2)
C7 0.035(3) 0.039(2) 0.032(2) -0.0076(18) -0.0041(19) -0.0124(19)
C8 0.030(2) 0.035(2) 0.028(2) -0.0087(17) -0.0047(18) -0.0037(18)
C9 0.040(3) 0.079(4) 0.030(2) -0.019(2) -0.003(2) -0.024(3)
C10 0.035(2) 0.036(2) 0.027(2) -0.0071(17) -0.0087(18) -0.0034(19)
C11 0.035(3) 0.045(3) 0.039(2) -0.009(2) -0.009(2) -0.011(2)
C12 0.043(3) 0.035(2) 0.037(2) -0.0143(19) -0.019(2) 0.002(2)
C13 0.042(3) 0.058(3) 0.037(2) -0.020(2) -0.004(2) -0.010(2)
C14 0.038(3) 0.061(3) 0.033(2) -0.020(2) 0.000(2) -0.011(2)
C15 0.031(2) 0.032(2) 0.031(2) -0.0110(17) -0.0058(18) -0.0002(18)
C16 0.031(2) 0.046(3) 0.031(2) -0.0123(19) -0.0034(19) -0.007(2)
C17 0.044(3) 0.049(3) 0.045(3) -0.009(2) -0.008(2) -0.009(2)
C18 0.042(3) 0.075(4) 0.064(3) -0.033(3) -0.015(3) -0.011(3)
O12 0.393(16) 0.098(5) 0.134(7) 0.001(4) -0.143(9) -0.072(7)

loop_
_atom_type_symbol
_atom_type_description
_atom_type_scat_dispersion_real
_atom_type_scat_dispersion_imag
_atom_type_scat_source
C C 0.0033 0.0016 'International Tables Vol C Tables 4.2.6.8 and 6.1.1.4'
H H 0.0000 0.0000 'International Tables Vol C Tables 4.2.6.8 and 6.1.1.4'
O O 0.0106 0.0060 'International Tables Vol C Tables 4.2.6.8 and 6.1.1.4'
Zn Zn 0.2839 1.4301 'International Tables Vol C Tables 4.2.6.8 and 6.1.1.4'
S S 0.1246 0.1234 'International Tables Vol C Tables 4.2.6.8 and 6.1.1.4'

loop_
_geom_angle_atom_site_label_1
_geom_angle_atom_site_label_2
_geom_angle_atom_site_label_3
_geom_angle
_geom_angle_site_symmetry_1
_geom_angle_site_symmetry_3
_geom_angle_publ_flag
O3 Zn O3 180.000(1) . 2_666 ?
O3 Zn O2 91.84(15) . . ?
O3 Zn O2 88.16(15) 2_666 . ?
O3 Zn O2 88.16(15) . 2_666 ?
O3 Zn O2 91.84(15) 2_666 2_666 ?
O2 Zn O2 180.000(1) . 2_666 ?
O3 Zn O1 90.16(19) . 2_666 ?
O3 Zn O1 89.84(19) 2_666 2_666 ?
O2 Zn O1 92.77(15) . 2_666 ?
O2 Zn O1 87.23(15) 2_666 2_666 ?
O3 Zn O1 89.84(19) . . ?
O3 Zn O1 90.16(19) 2_666 . ?
O2 Zn O1 87.23(15) . . ?
O2 Zn O1 92.77(15) 2_666 . ?
O1 Zn O1 180.000(1) 2_666 . ?
Zn O2 H2D 132.6 . . ?
Zn O2 H2E 119.3 . . ?
H2D O2 H2E 107.7 . . ?
Zn O3 H3D 125.4 . . ?
Zn O3 H3E 126.9 . . ?
H3D O3 H3E 107.7 . . ?
Zn O1 H1D 124.7 . . ?
Zn O1 H1E 127.6 . . ?
H1D O1 H1E 107.7 . . ?
O5 S1 O6 112.8(2) . . ?
O5 S1 O4 112.1(2) . . ?
O6 S1 O4 112.3(2) . . ?
O5 S1 C3 106.6(2) . . ?
O6 S1 C3 105.65(19) . . ?
O4 S1 C3 106.9(2) . . ?
C2 O7 C1 117.2(4) . . ?
C9 O9 C10 118.4(4) . . ?
C12 O10 C17 118.9(4) . . ?
O7 C1 H1A 109.5 . . ?
O7 C1 H1B 109.5 . . ?
H1A C1 H1B 109.5 . . ?
O7 C1 H1C 109.5 . . ?
H1A C1 H1C 109.5 . . ?
H1B C1 H1C 109.5 . . ?
O7 C2 C7 125.2(4) . . ?
O7 C2 C3 116.3(4) . . ?
C7 C2 C3 118.5(4) . . ?
C4 C3 C2 119.7(4) . . ?
C4 C3 S1 120.6(3) . . ?
C2 C3 S1 119.7(3) . . ?
C3 C4 C5 123.0(4) . . ?
C3 C4 H4 118.5 . . ?
C5 C4 H4 118.5 . . ?
C4 C5 C6 116.7(4) . . ?
C4 C5 C8 121.6(4) . . ?
C6 C5 C8 121.8(4) . . ?
C7 C6 C5 121.4(4) . . ?
C7 C6 H6 119.3 . . ?
C5 C6 H6 119.3 . . ?
C2 C7 C6 120.8(4) . . ?
C2 C7 H7 119.6 . . ?
C6 C7 H7 119.6 . . ?
C9 C8 C16 117.1(4) . . ?
C9 C8 C5 119.7(4) . . ?
C16 C8 C5 123.3(4) . . ?
C8 C9 O9 126.8(4) . . ?
C8 C9 H9 116.6 . . ?
O9 C9 H9 116.6 . . ?
O9 C10 C15 120.1(4) . . ?
O9 C10 C11 116.5(4) . . ?
C15 C10 C11 123.4(4) . . ?
C12 C11 C10 118.1(4) . . ?
C12 C11 H11 121.0 . . ?
C10 C11 H11 121.0 . . ?
O10 C12 C11 124.9(4) . . ?
O10 C12 C13 114.5(4) . . ?
C11 C12 C13 120.6(4) . . ?
C14 C13 C12 120.0(5) . . ?
C14 C13 H13 120.0 . . ?
C12 C13 H13 120.0 . . ?
C13 C14 C15 121.5(5) . . ?
C13 C14 H14 119.3 . . ?
C15 C14 H14 119.3 . . ?
C10 C15 C14 116.4(4) . . ?
C10 C15 C16 122.3(4) . . ?
C14 C15 C16 121.2(4) . . ?
O8 C16 C15 121.1(4) . . ?
O8 C16 C8 124.0(4) . . ?
C15 C16 C8 115.0(4) . . ?
O10 C17 C18 106.1(4) . . ?
O10 C17 H17A 110.5 . . ?
C18 C17 H17A 110.5 . . ?
O10 C17 H17B 110.5 . . ?
C18 C17 H17B 110.5 . . ?
H17A C17 H17B 108.7 . . ?
C17 C18 H18A 109.5 . . ?
C17 C18 H18B 109.5 . . ?
H18A C18 H18B 109.5 . . ?
C17 C18 H18C 109.5 . . ?
H18A C18 H18C 109.5 . . ?
H18B C18 H18C 109.5 . . ?
H4D O11 H4E 108.3 . . ?
H5D O12 H5E 106.5 . . ?

loop_
_geom_bond_atom_site_label_1
_geom_bond_atom_site_label_2
_geom_bond_distance
_geom_bond_site_symmetry_2
_geom_bond_publ_flag
Zn O3 2.058(4) . ?
Zn O3 2.058(4) 2_666 ?
Zn O2 2.098(3) . ?
Zn O2 2.098(3) 2_666 ?
Zn O1 2.111(4) 2_666 ?
Zn O1 2.111(4) . ?
O2 H2D 0.8500 . ?
O2 H2E 0.8499 . ?
O3 H3D 0.8501 . ?
O3 H3E 0.8501 . ?
O1 H1D 0.8500 . ?
O1 H1E 0.8500 . ?
S1 O5 1.452(4) . ?
S1 O6 1.454(3) . ?
S1 O4 1.461(4) . ?
S1 C3 1.773(4) . ?
O7 C2 1.350(5) . ?
O7 C1 1.438(5) . ?
O8 C16 1.228(6) . ?
O9 C9 1.353(5) . ?
O9 C10 1.370(6) . ?
O10 C12 1.361(5) . ?
O10 C17 1.378(6) . ?
C1 H1A 0.9600 . ?
C1 H1B 0.9600 . ?
C1 H1C 0.9600 . ?
C2 C7 1.383(6) . ?
C2 C3 1.421(6) . ?
C3 C4 1.373(6) . ?
C4 C5 1.396(6) . ?
C4 H4 0.9300 . ?
C5 C6 1.406(6) . ?
C5 C8 1.486(6) . ?
C6 C7 1.396(6) . ?
C6 H6 0.9300 . ?
C7 H7 0.9300 . ?
C8 C9 1.351(6) . ?
C8 C16 1.470(6) . ?
C9 H9 0.9300 . ?
C10 C15 1.374(6) . ?
C10 C11 1.390(6) . ?
C11 C12 1.379(7) . ?
C11 H11 0.9300 . ?
C12 C13 1.392(7) . ?
C13 C14 1.359(7) . ?
C13 H13 0.9300 . ?
C14 C15 1.419(6) . ?
C14 H14 0.9300 . ?
C15 C16 1.454(6) . ?
C17 C18 1.541(7) . ?
C17 H17A 0.9700 . ?
C17 H17B 0.9700 . ?
C18 H18A 0.9600 . ?
C18 H18B 0.9600 . ?
C18 H18C 0.9600 . ?
O11 H4D 0.8501 . ?
O11 H4E 0.8499 . ?
O12 H5D 0.8554 . ?
O12 H5E 0.8574 . ?

loop_
_geom_torsion_atom_site_label_1
_geom_torsion_atom_site_label_2
_geom_torsion_atom_site_label_3
_geom_torsion_atom_site_label_4
_geom_torsion
_geom_torsion_site_symmetry_1
_geom_torsion_site_symmetry_2
_geom_torsion_site_symmetry_3
_geom_torsion_site_symmetry_4
_geom_torsion_publ_flag
C1 O7 C2 C7 2.6(7) . . . . ?
C1 O7 C2 C3 -177.0(4) . . . . ?
O7 C2 C3 C4 178.9(4) . . . . ?
C7 C2 C3 C4 -0.8(6) . . . . ?
O7 C2 C3 S1 -1.4(5) . . . . ?
C7 C2 C3 S1 178.9(3) . . . . ?
O5 S1 C3 C4 -121.1(4) . . . . ?
O6 S1 C3 C4 -0.8(4) . . . . ?
O4 S1 C3 C4 118.9(4) . . . . ?
O5 S1 C3 C2 59.2(4) . . . . ?
O6 S1 C3 C2 179.4(3) . . . . ?
O4 S1 C3 C2 -60.8(4) . . . . ?
C2 C3 C4 C5 0.9(7) . . . . ?
S1 C3 C4 C5 -178.9(3) . . . . ?
C3 C4 C5 C6 -0.1(7) . . . . ?
C3 C4 C5 C8 179.0(4) . . . . ?
C4 C5 C6 C7 -0.7(7) . . . . ?
C8 C5 C6 C7 -179.9(4) . . . . ?
O7 C2 C7 C6 -179.7(4) . . . . ?
C3 C2 C7 C6 0.0(7) . . . . ?
C5 C6 C7 C2 0.8(7) . . . . ?
C4 C5 C8 C9 -12.7(7) . . . . ?
C6 C5 C8 C9 166.4(5) . . . . ?
C4 C5 C8 C16 167.2(4) . . . . ?
C6 C5 C8 C16 -13.7(7) . . . . ?
C16 C8 C9 O9 -3.2(8) . . . . ?
C5 C8 C9 O9 176.7(5) . . . . ?
C10 O9 C9 C8 5.3(8) . . . . ?
C9 O9 C10 C15 -1.3(7) . . . . ?
C9 O9 C10 C11 178.1(5) . . . . ?
O9 C10 C11 C12 -176.7(4) . . . . ?
C15 C10 C11 C12 2.7(7) . . . . ?
C17 O10 C12 C11 5.0(7) . . . . ?
C17 O10 C12 C13 -177.1(5) . . . . ?
C10 C11 C12 O10 177.9(4) . . . . ?
C10 C11 C12 C13 0.1(7) . . . . ?
O10 C12 C13 C14 -179.8(5) . . . . ?
C11 C12 C13 C14 -1.7(8) . . . . ?
C12 C13 C14 C15 0.7(8) . . . . ?
O9 C10 C15 C14 175.7(4) . . . . ?
C11 C10 C15 C14 -3.7(7) . . . . ?
O9 C10 C15 C16 -4.2(7) . . . . ?
C11 C10 C15 C16 176.4(4) . . . . ?
C13 C14 C15 C10 1.9(7) . . . . ?
C13 C14 C15 C16 -178.2(5) . . . . ?
C10 C15 C16 O8 -174.4(5) . . . . ?
C14 C15 C16 O8 5.7(8) . . . . ?
C10 C15 C16 C8 5.9(7) . . . . ?
C14 C15 C16 C8 -174.0(4) . . . . ?
C9 C8 C16 O8 178.0(5) . . . . ?
C5 C8 C16 O8 -1.9(8) . . . . ?
C9 C8 C16 C15 -2.3(6) . . . . ?
C5 C8 C16 C15 177.8(4) . . . . ?
C12 O10 C17 C18 -174.0(4) . . . . ?
